data_7203423
loop_
_publ_author_name
'Shirahata, Takashi'
'Kibune, Megumi'
'Maesato, Mitsuhiko'
'Kawashima, Tomohito'
'Saito, Gunzi'
'Imakubo, Tatsuro'

_publ_section_title
;
 New organic conductors based on dibromo- and diiodo-TSeFs with
 magnetic and non-magnetic MX4 counter anions (M = Fe, Ga; X = Cl, Br)
;
_journal_issue 33
_journal_name_full 'Journal of Materials Chemistry'
_journal_page_first 3381
_journal_paper_doi 10.1039/b605420j
_journal_volume 16
_journal_year 2006
_chemical_formula_sum 'C16 H8 Br4 Cl4 Fe S4 Se8'
_chemical_formula_weight 1477.43
_chemical_name_systematic
;
?
;
_space_group_IT_number 72
_symmetry_cell_setting orthorhombic
_symmetry_space_group_name_Hall '-I 2 2c'
_symmetry_space_group_name_H-M 'I b a m'
_atom_sites_solution_hydrogens geom
_atom_sites_solution_primary direct
_atom_sites_solution_secondary difmap
_audit_creation_method SHELXL-97
_cell_angle_alpha 90.00
_cell_angle_beta 90.00
_cell_angle_gamma 90.00
_cell_formula_units_Z 4
_cell_length_a 7.191(3)
_cell_length_b 35.436(14)
_cell_length_c 13.048(5)
_cell_measurement_reflns_used 644
_cell_measurement_temperature 293
_cell_measurement_theta_max 25.83
_cell_measurement_theta_min 2.89
_cell_volume 3325(2)
_computing_cell_refinement 'Bruker SMART'
_computing_data_collection 'Bruker SMART'
_computing_data_reduction 'Bruker SAINT'
_computing_molecular_graphics 'Bruker SHELXTL'
_computing_publication_material 'Bruker SHELXTL'
_computing_structure_refinement 'SHELXL-97 (Sheldrick, 1997)'
_computing_structure_solution 'SHELXS-97 (Sheldrick, 1990)'
_diffrn_ambient_temperature 293
_diffrn_detector_area_resol_mean 8.366
_diffrn_measured_fraction_theta_full 0.990
_diffrn_measured_fraction_theta_max 0.990
_diffrn_measurement_device_type 'CCD area detector'
_diffrn_measurement_method 'phi and omega scans'
_diffrn_radiation_monochromator graphite
_diffrn_radiation_source 'fine-focus sealed tube'
_diffrn_radiation_type MoK\a
_diffrn_radiation_wavelength 0.71073
_diffrn_reflns_av_R_equivalents 0.1779
_diffrn_reflns_av_sigmaI/netI 0.1366
_diffrn_reflns_limit_h_max 8
_diffrn_reflns_limit_h_min -9
_diffrn_reflns_limit_k_max 46
_diffrn_reflns_limit_k_min -37
_diffrn_reflns_limit_l_max 17
_diffrn_reflns_limit_l_min -17
_diffrn_reflns_number 11830
_diffrn_reflns_theta_full 28.43
_diffrn_reflns_theta_max 28.43
_diffrn_reflns_theta_min 1.15
_diffrn_standards_number 24
_exptl_absorpt_coefficient_mu 14.605
_exptl_absorpt_correction_T_max 0.8677
_exptl_absorpt_correction_T_min 0.0968
_exptl_absorpt_correction_type none
_exptl_crystal_colour black
_exptl_crystal_density_diffrn 2.951
_exptl_crystal_density_method 'not measured'
_exptl_crystal_description plate
_exptl_crystal_F_000 2696
_exptl_crystal_size_max 0.30
_exptl_crystal_size_mid 0.12
_exptl_crystal_size_min 0.01
_refine_diff_density_max 1.128
_refine_diff_density_min -1.374
_refine_diff_density_rms 0.373
_refine_ls_extinction_method none
_refine_ls_goodness_of_fit_ref 0.796
_refine_ls_hydrogen_treatment constr
_refine_ls_matrix_type full
_refine_ls_number_parameters 91
_refine_ls_number_reflns 2168
_refine_ls_number_restraints 2
_refine_ls_restrained_S_all 0.796
_refine_ls_R_factor_all 0.1630
_refine_ls_R_factor_gt 0.0621
_refine_ls_shift/su_max 0.000
_refine_ls_shift/su_mean 0.000
_refine_ls_structure_factor_coef Fsqd
_refine_ls_weighting_details 'calc w=1/[\s^2^(Fo^2^)+(0.0978P)^2^+31.3085P] where P=(Fo^2^+2Fc^2^)/3'
_refine_ls_weighting_scheme calc
_refine_ls_wR_factor_gt 0.1555
_refine_ls_wR_factor_ref 0.2128
_reflns_number_gt 818
_reflns_number_total 2168
_reflns_threshold_expression >2sigma(I)
_cod_data_source_file b605420j.txt
_cod_data_source_block (DBrETSe)2FeCl4
_cod_depositor_comments
;
The following automatic conversions were performed:
'_symmetry_cell_setting' value 'Orthorhombic' changed to 'orthorhombic'
according to '/home/saulius/struct/CIF-dictionaries/cif_core.dic'
dictionary named 'cif_core.dic' version 2.4.1 from 2010-06-29.

Automatic conversion script
Id: cif_fix_enum 1527 2010-12-29 10:47:43Z saulius 
;
_cod_original_sg_symbol_H-M Ibam
_cod_database_code 7203423

loop_
_symmetry_equiv_pos_as_xyz
'x, y, z'
'-x, -y, z'
'-x+1/2, y+1/2, -z'
'x+1/2, -y+1/2, -z'
'x+1/2, y+1/2, z+1/2'
'-x+1/2, -y+1/2, z+1/2'
'-x+1, y+1, -z+1/2'
'x+1, -y+1, -z+1/2'
'-x, -y, -z'
'x, y, -z'
'x-1/2, -y-1/2, z'
'-x-1/2, y-1/2, z'
'-x+1/2, -y+1/2, -z+1/2'
'x+1/2, y+1/2, -z+1/2'
'x, -y, z+1/2'
'-x, y, z+1/2'

loop_
_atom_site_label
_atom_site_type_symbol
_atom_site_fract_x
_atom_site_fract_y
_atom_site_fract_z
_atom_site_U_iso_or_equiv
_atom_site_adp_type
_atom_site_occupancy
_atom_site_symmetry_multiplicity
_atom_site_calc_flag
_atom_site_refinement_flags
_atom_site_disorder_assembly
_atom_site_disorder_group
Br1 Br 0.1669(2) 0.36564(4) 0.36794(10) 0.0375(4) Uani 1 1 d . . .
Se1 Se 0.1571(2) 0.27611(3) 0.37819(8) 0.0292(4) Uani 1 1 d . . .
Se2 Se 0.1593(2) 0.18079(3) 0.37905(9) 0.0284(4) Uani 1 1 d . . .
S1 S 0.1675(6) 0.09537(10) 0.3654(2) 0.0431(10) Uani 1 1 d . . .
C1 C 0.159(3) 0.2478(4) 0.5000 0.023(4) Uani 1 2 d S . .
C2 C 0.160(2) 0.2097(4) 0.5000 0.017(3) Uani 1 2 d S . .
C3 C 0.1649(18) 0.3220(3) 0.4502(8) 0.025(3) Uani 1 1 d . . .
C4 C 0.1658(18) 0.1333(3) 0.4488(8) 0.025(3) Uani 1 1 d . . .
C5A C 0.225(4) 0.0555(8) 0.456(2) 0.041(7) Uani 0.50 1 d PD . .
H5A1 H 0.2085 0.0314 0.4216 0.049 Uiso 0.50 1 calc PR . .
H5A2 H 0.3526 0.0574 0.4786 0.049 Uiso 0.50 1 calc PR . .
C5B C 0.092(4) 0.0582(8) 0.452(2) 0.041(7) Uani 0.50 1 d PD . .
H5B1 H -0.0326 0.0635 0.4757 0.049 Uiso 0.50 1 calc PR . .
H5B2 H 0.0904 0.0343 0.4157 0.049 Uiso 0.50 1 calc PR . .
Fe1 Fe 0.5000 0.0000 0.2500 0.0597(15) Uani 1 4 d S . .
Cl1 Cl 0.3233(10) 0.03563(13) 0.1566(4) 0.107(2) Uani 1 1 d . . .

loop_
_atom_site_aniso_label
_atom_site_aniso_U_11
_atom_site_aniso_U_22
_atom_site_aniso_U_33
_atom_site_aniso_U_23
_atom_site_aniso_U_13
_atom_site_aniso_U_12
Br1 0.0414(9) 0.0327(8) 0.0385(8) 0.0118(6) -0.0010(8) 0.0004(7)
Se1 0.0399(8) 0.0276(7) 0.0199(6) 0.0011(5) -0.0007(7) 0.0006(6)
Se2 0.0388(9) 0.0276(7) 0.0188(6) -0.0012(5) 0.0001(7) -0.0012(6)
S1 0.065(3) 0.0317(18) 0.0322(19) -0.0040(15) 0.001(2) -0.004(2)
C1 0.037(12) 0.017(8) 0.015(7) 0.000 0.000 0.006(10)
C2 0.008(9) 0.027(9) 0.017(8) 0.000 0.000 0.006(8)
C3 0.025(7) 0.022(6) 0.029(6) 0.011(5) -0.004(6) -0.008(6)
C4 0.029(7) 0.019(6) 0.026(6) 0.010(5) -0.007(6) 0.002(6)
C5A 0.07(2) 0.015(8) 0.038(9) 0.009(7) 0.010(19) -0.008(18)
C5B 0.07(2) 0.015(8) 0.038(9) 0.009(7) 0.010(19) -0.008(18)
Fe1 0.097(4) 0.029(2) 0.053(3) 0.000 0.000 0.000
Cl1 0.172(6) 0.052(3) 0.096(4) 0.005(3) -0.032(4) 0.026(4)

loop_
_atom_type_symbol
_atom_type_description
_atom_type_scat_dispersion_real
_atom_type_scat_dispersion_imag
_atom_type_scat_source
C C 0.0033 0.0016 'International Tables Vol C Tables 4.2.6.8 and 6.1.1.4'
H H 0.0000 0.0000 'International Tables Vol C Tables 4.2.6.8 and 6.1.1.4'
S S 0.1246 0.1234 'International Tables Vol C Tables 4.2.6.8 and 6.1.1.4'
Cl Cl 0.1484 0.1585 'International Tables Vol C Tables 4.2.6.8 and 6.1.1.4'
Fe Fe 0.3463 0.8444 'International Tables Vol C Tables 4.2.6.8 and 6.1.1.4'
Se Se -0.0929 2.2259 'International Tables Vol C Tables 4.2.6.8 and 6.1.1.4'
Br Br -0.2901 2.4595 'International Tables Vol C Tables 4.2.6.8 and 6.1.1.4'

loop_
_geom_angle_atom_site_label_1
_geom_angle_atom_site_label_2
_geom_angle_atom_site_label_3
_geom_angle
_geom_angle_site_symmetry_1
_geom_angle_site_symmetry_3
_geom_angle_publ_flag
C3 Se1 C1 92.3(5) . . ?
C2 Se2 C4 94.5(5) . . ?
C4 S1 C5B 99.8(11) . . ?
C4 S1 C5A 101.0(10) . . ?
C5B S1 C5A 29.8(7) . . ?
C2 C1 Se1 122.3(4) . 10_556 ?
C2 C1 Se1 122.3(4) . . ?
Se1 C1 Se1 115.4(8) 10_556 . ?
C1 C2 Se2 123.0(4) . . ?
C1 C2 Se2 123.0(4) . 10_556 ?
Se2 C2 Se2 114.1(8) . 10_556 ?
C3 C3 Se1 120.0(3) 10_556 . ?
C3 C3 Br1 124.8(3) 10_556 . ?
Se1 C3 Br1 115.2(6) . . ?
C4 C4 S1 129.0(3) 10_556 . ?
C4 C4 Se2 118.4(3) 10_556 . ?
S1 C4 Se2 112.6(6) . . ?
C5B C5A S1 108(2) 10_556 . ?
C5B C5A H5A1 110.1 10_556 . ?
S1 C5A H5A1 110.1 . . ?
C5B C5A H5A2 110.1 10_556 . ?
S1 C5A H5A2 110.1 . . ?
H5A1 C5A H5A2 108.4 . . ?
C5A C5B S1 110(2) 10_556 . ?
C5A C5B H5B1 109.6 10_556 . ?
S1 C5B H5B1 109.6 . . ?
C5A C5B H5B2 109.6 10_556 . ?
S1 C5B H5B2 109.6 . . ?
H5B1 C5B H5B2 108.1 . . ?
Cl1 Fe1 Cl1 111.5(3) 7_545 8_445 ?
Cl1 Fe1 Cl1 108.7(3) 7_545 . ?
Cl1 Fe1 Cl1 108.2(4) 8_445 . ?
Cl1 Fe1 Cl1 108.2(4) 7_545 2_655 ?
Cl1 Fe1 Cl1 108.7(3) 8_445 2_655 ?
Cl1 Fe1 Cl1 111.5(3) . 2_655 ?

loop_
_geom_bond_atom_site_label_1
_geom_bond_atom_site_label_2
_geom_bond_distance
_geom_bond_site_symmetry_2
_geom_bond_publ_flag
Br1 C3 1.882(10) . ?
Se1 C3 1.880(11) . ?
Se1 C1 1.880(8) . ?
Se2 C2 1.881(8) . ?
Se2 C4 1.912(10) . ?
S1 C4 1.731(11) . ?
S1 C5B 1.82(3) . ?
S1 C5A 1.89(3) . ?
C1 C2 1.35(2) . ?
C1 Se1 1.880(8) 10_556 ?
C2 Se2 1.881(8) 10_556 ?
C3 C3 1.30(2) 10_556 ?
C4 C4 1.34(2) 10_556 ?
C5A C5B 1.536(7) 10_556 ?
C5A H5A1 0.9700 . ?
C5A H5A2 0.9700 . ?
C5B C5A 1.536(7) 10_556 ?
C5B H5B1 0.9700 . ?
C5B H5B2 0.9700 . ?
Fe1 Cl1 2.167(5) 7_545 ?
Fe1 Cl1 2.167(5) 8_445 ?
Fe1 Cl1 2.167(5) . ?
Fe1 Cl1 2.167(5) 2_655 ?
